data_1517896
loop_
_publ_author_name
'Tan, Shin-Jowl'
'Lim, Jun-Lee'
'Low, Yun-Yee'
'Sim, Kae-Shin'
'Lim, Siew-Huah'
'Kam, Toh-Seok'

_publ_section_title
;
 Oxidized Derivatives of Macroline, Sarpagine, and Pleiocarpamine
 Alkaloids from Alstonia angustifolia.
;
_journal_issue 9
_journal_name_full 'Journal of natural products'
_journal_page_first 2068
_journal_page_last 2080
_journal_paper_doi 10.1021/np500439u
_journal_volume 77
_journal_year 2014
_chemical_absolute_configuration syn
_chemical_formula_moiety 'C20 H24 N2 O3, H2 O'
_chemical_formula_sum 'C20 H26 N2 O4'
_chemical_formula_weight 358.43
_chemical_name_common 'Alstoumerine oxindole'
_chemical_name_systematic
; 
 ? 
;
_chemical_temperature_decomposition_gt 433
_space_group_IT_number 18
_symmetry_cell_setting orthorhombic
_symmetry_space_group_name_Hall 'P 2 2ab'
_symmetry_space_group_name_H-M 'P 21 21 2'
_atom_sites_solution_hydrogens geom
_atom_sites_solution_primary direct
_atom_sites_solution_secondary difmap
_audit_creation_method SHELXL-97
_cell_angle_alpha 90.00
_cell_angle_beta 90.00
_cell_angle_gamma 90.00
_cell_formula_units_Z 4
_cell_length_a 11.5360(2)
_cell_length_b 19.2745(3)
_cell_length_c 8.11190(10)
_cell_measurement_reflns_used 1850
_cell_measurement_temperature 100(2)
_cell_measurement_theta_max 20.86
_cell_measurement_theta_min 2.51
_cell_volume 1803.69(5)
_computing_cell_refinement 'SAINT (Bruker, 2007)'
_computing_data_collection 'APEX2 (Bruker, 2007)'
_computing_data_reduction 'SAINT (Bruker, 2007)'
_computing_molecular_graphics 'X-SEED (Barbour, 2001)'
_computing_publication_material
;  
SHELXL-97 (Sheldrick, 2008), enCIFer (Allen et al., 2004),
;
_computing_structure_refinement
;  
SHELXL97 (Sheldrick, 2008), Olex2 (Dolomanov & Puschmann, 2009)
;
_computing_structure_solution 'SHELXS97 (Sheldrick, 2008)'
_diffrn_ambient_temperature 100(2)
_diffrn_measured_fraction_theta_full 1.000
_diffrn_measured_fraction_theta_max 1.000
_diffrn_measurement_device_type 'Bruker APEX-II CCD'
_diffrn_measurement_method '\w scans'
_diffrn_radiation_monochromator graphite
_diffrn_radiation_source 'fine-focus sealed tube'
_diffrn_radiation_type MoK\a
_diffrn_radiation_wavelength 0.71073
_diffrn_reflns_av_R_equivalents 0.0618
_diffrn_reflns_av_sigmaI/netI 0.0600
_diffrn_reflns_limit_h_max 14
_diffrn_reflns_limit_h_min -14
_diffrn_reflns_limit_k_max 24
_diffrn_reflns_limit_k_min -23
_diffrn_reflns_limit_l_max 10
_diffrn_reflns_limit_l_min -10
_diffrn_reflns_number 13706
_diffrn_reflns_theta_full 25.00
_diffrn_reflns_theta_max 26.39
_diffrn_reflns_theta_min 2.06
_exptl_absorpt_coefficient_mu 0.092
_exptl_absorpt_correction_T_max 0.9954
_exptl_absorpt_correction_T_min 0.9800
_exptl_absorpt_correction_type multi-scan
_exptl_absorpt_process_details 'SADABS (Bruker, 2006)'
_exptl_crystal_colour colourless
_exptl_crystal_density_diffrn 1.320
_exptl_crystal_density_method 'not measured'
_exptl_crystal_description block
_exptl_crystal_F_000 768
_exptl_crystal_size_max 0.22
_exptl_crystal_size_mid 0.16
_exptl_crystal_size_min 0.05
_refine_diff_density_max 0.193
_refine_diff_density_min -0.194
_refine_diff_density_rms 0.044
_refine_ls_extinction_method none
_refine_ls_goodness_of_fit_ref 0.993
_refine_ls_hydrogen_treatment mixed
_refine_ls_matrix_type full
_refine_ls_number_parameters 247
_refine_ls_number_reflns 3699
_refine_ls_number_restraints 0
_refine_ls_restrained_S_all 0.993
_refine_ls_R_factor_all 0.0670
_refine_ls_R_factor_gt 0.0444
_refine_ls_shift/su_max <0.001
_refine_ls_shift/su_mean <0.001
_refine_ls_structure_factor_coef Fsqd
_refine_ls_weighting_details 'calc w=1/[\s^2^(Fo^2^)+(0.0337P)^2^+0.4858P] where P=(Fo^2^+2Fc^2^)/3'
_refine_ls_weighting_scheme calc
_refine_ls_wR_factor_gt 0.0815
_refine_ls_wR_factor_ref 0.0912
_reflns_number_gt 2921
_reflns_number_total 3699
_reflns_threshold_expression I>2\s(I)
_cod_data_source_file np500439u_si_003.cif
_cod_data_source_block Alstoumerine_oxindole
_cod_depositor_comments
;
The following automatic conversions were performed:

'_chemical_melting_point' tag was changed to
'_chemical_temperature_decomposition_gt' since the value was
specified 'more than' ('>') a certain temperature. The value '>433 K
(dec)' was changed to '433' - it should be numeric and without a unit
designator.

'_symmetry_cell_setting' value 'Orthorhombic' changed to
'orthorhombic' according to
/home/saulius/struct/COD-crude-data--automatic-downloads/current/ACS/lib/dictionaries/cif_core.dic
dictionary named 'cif_core.dic' version 2.4.2 from 2011-04-26.

Automatic conversion script
Id: cif_fix_values 2827 2014-09-09 07:05:25Z andrius 
;
_cod_database_code 1517896

loop_
_symmetry_equiv_pos_as_xyz
'x, y, z'
'-x, -y, z'
'-x+1/2, y+1/2, -z'
'x+1/2, -y+1/2, -z'

loop_
_atom_site_label
_atom_site_type_symbol
_atom_site_fract_x
_atom_site_fract_y
_atom_site_fract_z
_atom_site_U_iso_or_equiv
_atom_site_adp_type
_atom_site_occupancy
_atom_site_symmetry_multiplicity
_atom_site_calc_flag
_atom_site_refinement_flags
C2 C -0.0070(2) 0.88835(12) 0.7249(3) 0.0225(5) Uani 1 1 d .
C3 C 0.10691(19) 0.89620(11) 0.4640(3) 0.0177(5) Uani 1 1 d .
H3 H 0.1262 0.9410 0.5197 0.021 Uiso 1 1 calc R
C5 C 0.13624(18) 0.77815(11) 0.4470(3) 0.0182(5) Uani 1 1 d .
H5 H 0.1786 0.7357 0.4843 0.022 Uiso 1 1 calc R
C6 C 0.01908(19) 0.78396(11) 0.5343(3) 0.0204(5) Uani 1 1 d .
H6A H 0.0226 0.7631 0.6457 0.024 Uiso 1 1 calc R
H6B H -0.0425 0.7605 0.4701 0.024 Uiso 1 1 calc R
C7 C -0.0037(2) 0.86384(11) 0.5448(3) 0.0188(5) Uani 1 1 d .
C8 C -0.12070(19) 0.88787(11) 0.4831(3) 0.0173(5) Uani 1 1 d .
C9 C -0.17859(19) 0.87607(12) 0.3360(3) 0.0201(5) Uani 1 1 d .
H9 H -0.1435 0.8494 0.2511 0.024 Uiso 1 1 calc R
C10 C -0.2893(2) 0.90397(12) 0.3144(3) 0.0229(5) Uani 1 1 d .
H10 H -0.3296 0.8964 0.2139 0.027 Uiso 1 1 calc R
C11 C -0.3407(2) 0.94254(12) 0.4383(3) 0.0260(6) Uani 1 1 d .
H11 H -0.4153 0.9620 0.4204 0.031 Uiso 1 1 calc R
C12 C -0.2854(2) 0.95330(12) 0.5880(3) 0.0236(6) Uani 1 1 d .
H12 H -0.3212 0.9791 0.6738 0.028 Uiso 1 1 calc R
C13 C -0.1760(2) 0.92507(12) 0.6075(3) 0.0194(5) Uani 1 1 d .
C14 C 0.1045(2) 0.90689(11) 0.2752(3) 0.0196(5) Uani 1 1 d .
H14A H 0.0236 0.9055 0.2347 0.023 Uiso 1 1 calc R
H14B H 0.1381 0.9526 0.2468 0.023 Uiso 1 1 calc R
C15 C 0.17601(19) 0.84826(11) 0.1940(3) 0.0177(5) Uani 1 1 d .
H15 H 0.1733 0.8513 0.0710 0.021 Uiso 1 1 calc R
C16 C 0.12508(19) 0.77903(11) 0.2565(3) 0.0170(5) Uani 1 1 d .
H16 H 0.0407 0.7781 0.2282 0.020 Uiso 1 1 calc R
C17 C 0.1815(2) 0.71452(12) 0.1820(3) 0.0217(5) Uani 1 1 d .
H17A H 0.2661 0.7165 0.2019 0.026 Uiso 1 1 calc R
H17B H 0.1512 0.6729 0.2390 0.026 Uiso 1 1 calc R
C18 C 0.3882(2) 0.92911(13) 0.0343(3) 0.0330(6) Uani 1 1 d .
H18A H 0.3205 0.9216 -0.0364 0.050 Uiso 1 1 calc R
H18B H 0.4576 0.9339 -0.0342 0.050 Uiso 1 1 calc R
H18C H 0.3770 0.9715 0.0992 0.050 Uiso 1 1 calc R
C19 C 0.4027(2) 0.86756(12) 0.1500(3) 0.0230(5) Uani 1 1 d .
H19 H 0.4697 0.8780 0.2242 0.028 Uiso 1 1 calc R
C20 C 0.29836(19) 0.85582(11) 0.2579(3) 0.0187(5) Uani 1 1 d .
C21 C 0.30297(19) 0.85414(11) 0.4202(3) 0.0202(5) Uani 1 1 d .
H21 H 0.3742 0.8603 0.4772 0.024 Uiso 1 1 calc R
C22 C -0.1425(2) 0.95336(14) 0.9071(3) 0.0297(6) Uani 1 1 d .
H22A H -0.0832 0.9429 0.9900 0.045 Uiso 1 1 calc R
H22B H -0.2160 0.9318 0.9393 0.045 Uiso 1 1 calc R
H22C H -0.1527 1.0037 0.8992 0.045 Uiso 1 1 calc R
H1A H 0.243(3) 0.7597(15) 0.852(4) 0.046(10) Uiso 1 1 d .
H1B H 0.250(3) 0.8135(19) 0.723(5) 0.083(13) Uiso 1 1 d .
N1 N -0.10628(17) 0.92630(10) 0.7487(2) 0.0214(4) Uani 1 1 d .
N4 N 0.19573(16) 0.84251(9) 0.5084(2) 0.0182(4) Uani 1 1 d .
O1 O 0.29405(15) 0.78547(10) 0.7970(2) 0.0249(4) Uani 1 1 d .
O2 O 0.06629(15) 0.87843(9) 0.8300(2) 0.0316(4) Uani 1 1 d .
O17 O 0.16152(13) 0.70737(9) 0.00947(19) 0.0245(4) Uani 1 1 d .
H17 H 0.0900 0.7041 -0.0081 0.037 Uiso 1 1 calc R
O19 O 0.43145(14) 0.80624(8) 0.0579(2) 0.0254(4) Uani 1 1 d .
H19A H 0.3868 0.8027 -0.0235 0.038 Uiso 1 1 calc R

loop_
_atom_site_aniso_label
_atom_site_aniso_U_11
_atom_site_aniso_U_22
_atom_site_aniso_U_33
_atom_site_aniso_U_23
_atom_site_aniso_U_13
_atom_site_aniso_U_12
C2 0.0253(13) 0.0232(12) 0.0189(12) 0.0021(11) 0.0030(11) 0.0016(11)
C3 0.0169(11) 0.0156(11) 0.0206(12) -0.0013(10) -0.0035(10) 0.0009(9)
C5 0.0210(12) 0.0161(11) 0.0176(12) 0.0008(10) -0.0019(10) 0.0004(10)
C6 0.0240(12) 0.0181(11) 0.0191(12) 0.0032(10) -0.0006(10) 0.0001(10)
C7 0.0203(12) 0.0199(11) 0.0162(12) 0.0019(10) 0.0001(10) 0.0016(10)
C8 0.0161(11) 0.0156(11) 0.0201(12) 0.0018(10) 0.0008(10) 0.0001(9)
C9 0.0152(11) 0.0229(12) 0.0221(12) 0.0009(11) 0.0003(10) -0.0014(10)
C10 0.0203(12) 0.0260(13) 0.0224(13) 0.0025(11) -0.0032(11) -0.0019(10)
C11 0.0144(12) 0.0274(13) 0.0362(15) 0.0051(12) -0.0017(11) 0.0034(10)
C12 0.0193(12) 0.0225(12) 0.0289(14) 0.0019(11) 0.0060(11) 0.0031(10)
C13 0.0218(12) 0.0179(11) 0.0185(12) 0.0032(10) 0.0027(10) -0.0013(10)
C14 0.0160(11) 0.0198(11) 0.0229(13) 0.0014(10) -0.0029(10) -0.0006(10)
C15 0.0204(12) 0.0178(11) 0.0149(12) 0.0011(10) -0.0016(10) 0.0027(10)
C16 0.0159(11) 0.0167(11) 0.0185(12) -0.0015(10) -0.0027(10) 0.0006(9)
C17 0.0242(12) 0.0198(12) 0.0212(13) -0.0020(11) -0.0036(11) 0.0014(11)
C18 0.0318(14) 0.0286(13) 0.0387(16) -0.0002(13) 0.0111(13) -0.0029(12)
C19 0.0171(12) 0.0257(13) 0.0264(13) -0.0037(11) -0.0008(11) -0.0004(10)
C20 0.0179(12) 0.0166(11) 0.0215(13) -0.0011(10) -0.0004(10) 0.0025(10)
C21 0.0138(12) 0.0200(12) 0.0268(14) -0.0051(11) -0.0009(10) 0.0017(10)
C22 0.0342(15) 0.0371(14) 0.0178(13) -0.0035(12) 0.0028(11) 0.0054(12)
N1 0.0231(10) 0.0253(10) 0.0159(10) -0.0026(9) 0.0022(9) 0.0032(9)
N4 0.0173(10) 0.0187(9) 0.0187(11) -0.0013(9) -0.0048(8) 0.0033(8)
O1 0.0257(10) 0.0296(10) 0.0194(10) -0.0002(9) -0.0027(8) 0.0030(9)
O2 0.0338(10) 0.0412(11) 0.0197(10) -0.0028(9) -0.0060(8) 0.0104(9)
O17 0.0213(8) 0.0310(9) 0.0212(9) -0.0069(8) -0.0022(7) -0.0005(8)
O19 0.0207(9) 0.0325(10) 0.0229(10) -0.0064(8) -0.0012(8) 0.0056(8)

loop_
_atom_type_symbol
_atom_type_description
_atom_type_scat_dispersion_real
_atom_type_scat_dispersion_imag
_atom_type_scat_source
C C 0.0033 0.0016 'International Tables Vol C Tables 4.2.6.8 and 6.1.1.4'
H H 0.0000 0.0000 'International Tables Vol C Tables 4.2.6.8 and 6.1.1.4'
N N 0.0061 0.0033 'International Tables Vol C Tables 4.2.6.8 and 6.1.1.4'
O O 0.0106 0.0060 'International Tables Vol C Tables 4.2.6.8 and 6.1.1.4'

loop_
_geom_angle_atom_site_label_1
_geom_angle_atom_site_label_2
_geom_angle_atom_site_label_3
_geom_angle
O2 C2 N1 124.4(2)
O2 C2 C7 127.0(2)
N1 C2 C7 108.6(2)
N4 C3 C14 109.98(18)
N4 C3 C7 100.46(16)
C14 C3 C7 116.98(19)
N4 C3 H3 109.7
C14 C3 H3 109.7
C7 C3 H3 109.7
N4 C5 C6 100.92(17)
N4 C5 C16 111.06(18)
C6 C5 C16 112.79(19)
N4 C5 H5 110.6
C6 C5 H5 110.6
C16 C5 H5 110.6
C5 C6 C7 104.22(18)
C5 C6 H6A 110.9
C7 C6 H6A 110.9
C5 C6 H6B 110.9
C7 C6 H6B 110.9
H6A C6 H6B 108.9
C8 C7 C2 101.46(18)
C8 C7 C6 115.68(18)
C2 C7 C6 111.02(18)
C8 C7 C3 117.85(18)
C2 C7 C3 107.22(19)
C6 C7 C3 103.45(17)
C9 C8 C13 119.2(2)
C9 C8 C7 131.7(2)
C13 C8 C7 109.05(19)
C8 C9 C10 119.0(2)
C8 C9 H9 120.5
C10 C9 H9 120.5
C11 C10 C9 120.5(2)
C11 C10 H10 119.7
C9 C10 H10 119.7
C10 C11 C12 121.3(2)
C10 C11 H11 119.4
C12 C11 H11 119.4
C13 C12 C11 117.4(2)
C13 C12 H12 121.3
C11 C12 H12 121.3
C12 C13 C8 122.5(2)
C12 C13 N1 127.6(2)
C8 C13 N1 109.80(19)
C15 C14 C3 108.38(18)
C15 C14 H14A 110.0
C3 C14 H14A 110.0
C15 C14 H14B 110.0
C3 C14 H14B 110.0
H14A C14 H14B 108.4
C20 C15 C16 109.04(18)
C20 C15 C14 106.36(18)
C16 C15 C14 106.77(18)
C20 C15 H15 111.5
C16 C15 H15 111.5
C14 C15 H15 111.5
C17 C16 C15 114.27(18)
C17 C16 C5 110.49(18)
C15 C16 C5 107.79(18)
C17 C16 H16 108.0
C15 C16 H16 108.0
C5 C16 H16 108.0
O17 C17 C16 113.48(19)
O17 C17 H17A 108.9
C16 C17 H17A 108.9
O17 C17 H17B 108.9
C16 C17 H17B 108.9
H17A C17 H17B 107.7
C19 C18 H18A 109.5
C19 C18 H18B 109.5
H18A C18 H18B 109.5
C19 C18 H18C 109.5
H18A C18 H18C 109.5
H18B C18 H18C 109.5
O19 C19 C20 111.32(19)
O19 C19 C18 110.2(2)
C20 C19 C18 112.8(2)
O19 C19 H19 107.4
C20 C19 H19 107.4
C18 C19 H19 107.4
C21 C20 C19 123.5(2)
C21 C20 C15 112.2(2)
C19 C20 C15 124.2(2)
C20 C21 N4 117.6(2)
C20 C21 H21 121.2
N4 C21 H21 121.2
N1 C22 H22A 109.5
N1 C22 H22B 109.5
H22A C22 H22B 109.5
N1 C22 H22C 109.5
H22A C22 H22C 109.5
H22B C22 H22C 109.5
C2 N1 C13 110.77(19)
C2 N1 C22 123.9(2)
C13 N1 C22 124.53(19)
C21 N4 C3 111.02(17)
C21 N4 C5 110.77(18)
C3 N4 C5 100.27(16)
H1A O1 H1B 107(3)
C17 O17 H17 109.5
C19 O19 H19A 109.5

loop_
_geom_bond_atom_site_label_1
_geom_bond_atom_site_label_2
_geom_bond_distance
C2 O2 1.216(3)
C2 N1 1.373(3)
C2 C7 1.536(3)
C3 N4 1.500(3)
C3 C14 1.546(3)
C3 C7 1.564(3)
C3 H3 1.0000
C5 N4 1.502(3)
C5 C6 1.530(3)
C5 C16 1.550(3)
C5 H5 1.0000
C6 C7 1.564(3)
C6 H6A 0.9900
C6 H6B 0.9900
C7 C8 1.512(3)
C8 C9 1.386(3)
C8 C13 1.392(3)
C9 C10 1.396(3)
C9 H9 0.9500
C10 C11 1.383(3)
C10 H10 0.9500
C11 C12 1.388(3)
C11 H11 0.9500
C12 C13 1.383(3)
C12 H12 0.9500
C13 N1 1.400(3)
C14 C15 1.546(3)
C14 H14A 0.9900
C14 H14B 0.9900
C15 C20 1.511(3)
C15 C16 1.544(3)
C15 H15 1.0000
C16 C17 1.528(3)
C16 H16 1.0000
C17 O17 1.425(3)
C17 H17A 0.9900
C17 H17B 0.9900
C18 C19 1.522(3)
C18 H18A 0.9800
C18 H18B 0.9800
C18 H18C 0.9800
C19 O19 1.437(3)
C19 C20 1.505(3)
C19 H19 1.0000
C20 C21 1.318(3)
C21 N4 1.447(3)
C21 H21 0.9500
C22 N1 1.448(3)
C22 H22A 0.9800
C22 H22B 0.9800
C22 H22C 0.9800
O1 H1A 0.89(3)
O1 H1B 0.95(4)
O17 H17 0.8400
O19 H19A 0.8400
